data_7001341
loop_
_publ_author_name
'Wang, Kefeng'
'Shen, Miao'
'Sun, Wen-Hua'

_publ_section_title
;
 Synthesis, characterization and ethylene oligomerization of nickel
 complexes bearing
 N-(2-(1H-benzo[d]imidazol-2-yl)quinolin-8-yl)benzamide derivatives
;
_journal_issue 21
_journal_name_full 'Dalton Transactions'
_journal_page_first 4085
_journal_page_last 4095
_journal_paper_doi 10.1039/b822441b
_journal_year 2009
_chemical_formula_sum 'C48 H60 Cl4 N12 Ni2 O4'
_chemical_formula_weight 1128.30
_chemical_name_systematic
;
?
;
_space_group_IT_number 2
_symmetry_cell_setting triclinic
_symmetry_space_group_name_Hall '-P 1'
_symmetry_space_group_name_H-M 'P -1'
_atom_sites_solution_hydrogens geom
_atom_sites_solution_primary direct
_atom_sites_solution_secondary difmap
_audit_creation_method SHELXL-97
_cell_angle_alpha 97.40(8)
_cell_angle_beta 101.03(6)
_cell_angle_gamma 116.31(4)
_cell_formula_units_Z 1
_cell_length_a 10.186(7)
_cell_length_b 11.301(10)
_cell_length_c 13.024(10)
_cell_measurement_reflns_used 3787
_cell_measurement_temperature 83(2)
_cell_measurement_theta_max 27.45
_cell_measurement_theta_min 3.28
_cell_volume 1279.6(19)
_computing_cell_refinement 'CrystalClear (Rigaku Inc., 2008)'
_computing_data_collection 'CrystalClear (Rigaku Inc., 2008)'
_computing_data_reduction 'CrystalClear (Rigaku Inc., 2008)'
_computing_molecular_graphics 'Siemens SHELXTL'
_computing_publication_material 'Siemens SHELXTL'
_computing_structure_refinement 'SHELXL-97 (Sheldrick, 1997)'
_computing_structure_solution 'SHELXS-97 (Sheldrick, 1990)'
_diffrn_ambient_temperature 83(2)
_diffrn_detector_area_resol_mean 28.5714
_diffrn_measured_fraction_theta_full 0.978
_diffrn_measured_fraction_theta_max 0.978
_diffrn_measurement_device_type 'Bruker P4'
_diffrn_measurement_method Multi-scan
_diffrn_radiation_monochromator graphite
_diffrn_radiation_source 'fine-focus sealed tube'
_diffrn_radiation_type MoK\a
_diffrn_radiation_wavelength 0.71073
_diffrn_reflns_av_R_equivalents 0.0981
_diffrn_reflns_av_sigmaI/netI 0.1596
_diffrn_reflns_limit_h_max 12
_diffrn_reflns_limit_h_min -10
_diffrn_reflns_limit_k_max 13
_diffrn_reflns_limit_k_min -13
_diffrn_reflns_limit_l_max 15
_diffrn_reflns_limit_l_min -14
_diffrn_reflns_number 8480
_diffrn_reflns_theta_full 25.00
_diffrn_reflns_theta_max 25.00
_diffrn_reflns_theta_min 3.20
_diffrn_standards_decay_% 0
_diffrn_standards_interval_count 0
_diffrn_standards_interval_time 0
_diffrn_standards_number 0
_exptl_absorpt_coefficient_mu 1.001
_exptl_absorpt_correction_T_max 0.9360
_exptl_absorpt_correction_T_min 0.8563
_exptl_absorpt_correction_type empirical
_exptl_crystal_colour yellow
_exptl_crystal_density_diffrn 1.464
_exptl_crystal_density_method 'not measured'
_exptl_crystal_description Prism
_exptl_crystal_F_000 588
_exptl_crystal_size_max 0.16
_exptl_crystal_size_mid 0.09
_exptl_crystal_size_min 0.07
_refine_diff_density_max 1.632
_refine_diff_density_min -1.187
_refine_diff_density_rms 0.197
_refine_ls_extinction_method none
_refine_ls_goodness_of_fit_ref 1.083
_refine_ls_hydrogen_treatment constr
_refine_ls_matrix_type full
_refine_ls_number_parameters 316
_refine_ls_number_reflns 4412
_refine_ls_number_restraints 0
_refine_ls_restrained_S_all 1.083
_refine_ls_R_factor_all 0.1874
_refine_ls_R_factor_gt 0.1167
_refine_ls_shift/su_max 0.000
_refine_ls_shift/su_mean 0.000
_refine_ls_structure_factor_coef Fsqd
_refine_ls_weighting_details 'calc w=1/[\s^2^(Fo^2^)+(0.1500P)^2^+0.0000P] where P=(Fo^2^+2Fc^2^)/3'
_refine_ls_weighting_scheme calc
_refine_ls_wR_factor_gt 0.2696
_refine_ls_wR_factor_ref 0.3251
_reflns_number_gt 2358
_reflns_number_total 4412
_reflns_threshold_expression >2sigma(I)
_cod_data_source_file b822441b.txt
_cod_data_source_block 14a
_cod_depositor_comments
;
The following automatic conversions were performed:
'_symmetry_cell_setting' value 'Triclinic' changed to 'triclinic'
according to '/home/saulius/struct/CIF-dictionaries/cif_core.dic'
dictionary named 'cif_core.dic' version 2.4.1 from 2010-06-29.

Automatic conversion script
Id: cif_fix_enum 1527 2010-12-29 10:47:43Z saulius 
;
_cod_original_cell_volume 1279.7(18)
_cod_original_sg_symbol_H-M P-1
_cod_database_code 7001341

loop_
_symmetry_equiv_pos_as_xyz
'x, y, z'
'-x, -y, -z'

loop_
_atom_site_label
_atom_site_type_symbol
_atom_site_fract_x
_atom_site_fract_y
_atom_site_fract_z
_atom_site_U_iso_or_equiv
_atom_site_adp_type
_atom_site_occupancy
_atom_site_symmetry_multiplicity
_atom_site_calc_flag
_atom_site_refinement_flags
_atom_site_disorder_assembly
_atom_site_disorder_group
Ni1 Ni 0.82794(14) 0.83346(12) 0.44253(11) 0.0363(5) Uani 1 1 d . . .
Cl1 Cl 0.9143(3) 1.0543(2) 0.4104(2) 0.0378(7) Uani 1 1 d . . .
Cl2 Cl 0.6063(3) 0.7239(2) 0.2924(2) 0.0389(7) Uani 1 1 d . . .
N1 N 0.7874(9) 0.6580(8) 0.4862(7) 0.035(2) Uani 1 1 d . . .
N2 N 0.9503(9) 0.7658(8) 0.3496(7) 0.038(2) Uani 1 1 d . . .
H2 H 1.0513 0.8169 0.3912 0.046 Uiso 1 1 calc R . .
N3 N 0.7093(9) 0.8339(8) 0.5582(7) 0.037(2) Uani 1 1 d . . .
N4 N 0.6086(10) 0.7347(9) 0.6816(7) 0.043(2) Uani 1 1 d . . .
C1 C 0.8311(11) 0.5752(10) 0.4313(10) 0.042(3) Uani 1 1 d . . .
C2 C 0.9125(11) 0.6259(11) 0.3571(8) 0.035(2) Uani 1 1 d . . .
C3 C 0.9508(12) 0.5440(11) 0.2983(9) 0.043(3) Uani 1 1 d . . .
H3 H 1.0057 0.5767 0.2477 0.052 Uiso 1 1 calc R . .
C4 C 0.9095(12) 0.4083(11) 0.3115(10) 0.049(3) Uani 1 1 d . . .
H4 H 0.9337 0.3509 0.2680 0.059 Uiso 1 1 calc R . .
C5 C 0.8349(11) 0.3622(10) 0.3871(9) 0.040(3) Uani 1 1 d . . .
H5 H 0.8135 0.2750 0.3988 0.048 Uiso 1 1 calc R . .
C6 C 0.7898(12) 0.4431(10) 0.4476(9) 0.041(3) Uani 1 1 d . . .
C7 C 0.7122(12) 0.4074(11) 0.5268(9) 0.045(3) Uani 1 1 d . . .
H7 H 0.6870 0.3217 0.5431 0.054 Uiso 1 1 calc R . .
C8 C 0.6721(12) 0.4922(10) 0.5809(9) 0.039(3) Uani 1 1 d . . .
H8 H 0.6160 0.4636 0.6316 0.046 Uiso 1 1 calc R . .
C9 C 0.7142(11) 0.6227(10) 0.5612(9) 0.036(2) Uani 1 1 d . . .
C10 C 0.6770(10) 0.7300(9) 0.6040(9) 0.034(2) Uani 1 1 d . . .
C11 C 0.5886(11) 0.8490(9) 0.6863(8) 0.033(2) Uani 1 1 d . . .
C12 C 0.5205(12) 0.9026(11) 0.7493(10) 0.047(3) Uani 1 1 d . . .
H12 H 0.4755 0.8595 0.8009 0.056 Uiso 1 1 calc R . .
C13 C 0.5226(11) 1.0205(11) 0.7319(9) 0.042(3) Uani 1 1 d . . .
H13 H 0.4782 1.0598 0.7733 0.051 Uiso 1 1 calc R . .
C14 C 0.5871(12) 1.0853(11) 0.6562(10) 0.047(3) Uani 1 1 d . . .
H14 H 0.5843 1.1662 0.6469 0.056 Uiso 1 1 calc R . .
C15 C 0.6556(11) 1.0332(10) 0.5939(9) 0.040(3) Uani 1 1 d . . .
H15 H 0.6982 1.0769 0.5417 0.047 Uiso 1 1 calc R . .
C16 C 0.6599(11) 0.9134(10) 0.6107(9) 0.039(3) Uani 1 1 d . . .
C17 C 0.5550(12) 0.6356(10) 0.7502(8) 0.043(3) Uani 1 1 d . . .
H17A H 0.5809 0.5631 0.7324 0.064 Uiso 1 1 calc R . .
H17B H 0.4443 0.5960 0.7367 0.064 Uiso 1 1 calc R . .
H17C H 0.6051 0.6830 0.8265 0.064 Uiso 1 1 calc R . .
C18 C 0.9572(13) 0.7926(11) 0.2430(9) 0.049(3) Uani 1 1 d . . .
H18A H 1.0175 0.7562 0.2142 0.074 Uiso 1 1 calc R . .
H18B H 1.0050 0.8910 0.2494 0.074 Uiso 1 1 calc R . .
H18C H 0.8537 0.7486 0.1942 0.074 Uiso 1 1 calc R . .
O1 O 0.9278(10) 0.7540(9) 0.8502(8) 0.071(3) Uani 1 1 d . . .
O2 O 0.3594(12) 0.7253(14) -0.0828(10) 0.127(5) Uani 1 1 d . . .
N5 N 1.1441(11) 0.9545(10) 0.9361(8) 0.053(3) Uani 1 1 d . . .
N6 N 0.2623(13) 0.5917(14) 0.0247(9) 0.079(4) Uani 1 1 d . . .
C19 C 1.0403(14) 0.8597(12) 0.8495(10) 0.053(3) Uani 1 1 d . . .
H19 H 1.0535 0.8743 0.7811 0.063 Uiso 1 1 calc R . .
C20 C 1.2742(15) 1.0728(15) 0.9269(13) 0.085(5) Uani 1 1 d . . .
H20A H 1.2714 1.0674 0.8507 0.127 Uiso 1 1 calc R . .
H20B H 1.3684 1.0761 0.9664 0.127 Uiso 1 1 calc R . .
H20C H 1.2712 1.1552 0.9574 0.127 Uiso 1 1 calc R . .
C21 C 1.1272(14) 0.9402(13) 1.0413(10) 0.062(4) Uani 1 1 d . . .
H21A H 1.0358 0.8546 1.0347 0.092 Uiso 1 1 calc R . .
H21B H 1.1174 1.0166 1.0767 0.092 Uiso 1 1 calc R . .
H21C H 1.2170 0.9397 1.0843 0.092 Uiso 1 1 calc R . .
C22 C 0.2773(18) 0.6994(17) -0.0225(13) 0.081(5) Uani 1 1 d . . .
H22 H 0.2263 0.7500 -0.0085 0.097 Uiso 1 1 calc R . .
C23 C 0.3564(19) 0.5323(18) 0.0058(13) 0.110(7) Uani 1 1 d . . .
H23A H 0.3946 0.5585 -0.0557 0.164 Uiso 1 1 calc R . .
H23B H 0.2964 0.4330 -0.0098 0.164 Uiso 1 1 calc R . .
H23C H 0.4426 0.5648 0.0701 0.164 Uiso 1 1 calc R . .
C24 C 0.1886(17) 0.5738(16) 0.1070(12) 0.088(5) Uani 1 1 d . . .
H24A H 0.1294 0.6226 0.1035 0.132 Uiso 1 1 calc R . .
H24B H 0.2650 0.6097 0.1773 0.132 Uiso 1 1 calc R . .
H24C H 0.1201 0.4767 0.0976 0.132 Uiso 1 1 calc R . .

loop_
_atom_site_aniso_label
_atom_site_aniso_U_11
_atom_site_aniso_U_22
_atom_site_aniso_U_33
_atom_site_aniso_U_23
_atom_site_aniso_U_13
_atom_site_aniso_U_12
Ni1 0.0429(9) 0.0207(7) 0.0433(9) 0.0094(6) 0.0144(7) 0.0122(6)
Cl1 0.0409(14) 0.0256(13) 0.0458(16) 0.0137(12) 0.0154(13) 0.0123(11)
Cl2 0.0403(15) 0.0257(13) 0.0426(16) 0.0086(12) 0.0090(12) 0.0099(11)
N1 0.028(4) 0.035(5) 0.047(6) 0.017(4) 0.014(4) 0.017(4)
N2 0.027(4) 0.026(5) 0.042(6) 0.000(4) -0.003(4) 0.005(4)
N3 0.033(5) 0.027(5) 0.049(6) 0.010(4) 0.014(4) 0.012(4)
N4 0.045(5) 0.033(5) 0.047(6) 0.018(4) 0.014(5) 0.014(4)
C1 0.035(6) 0.032(6) 0.067(8) 0.013(6) 0.019(6) 0.021(5)
C2 0.030(5) 0.039(6) 0.043(6) 0.011(5) 0.009(5) 0.022(5)
C3 0.048(7) 0.043(7) 0.051(7) 0.015(6) 0.019(6) 0.029(6)
C4 0.052(7) 0.030(6) 0.062(8) 0.003(6) 0.014(6) 0.020(5)
C5 0.038(6) 0.024(5) 0.062(8) 0.014(5) 0.020(6) 0.014(5)
C6 0.037(6) 0.029(6) 0.051(7) 0.005(5) 0.001(5) 0.017(5)
C7 0.048(7) 0.031(6) 0.058(8) 0.014(6) 0.023(6) 0.017(5)
C8 0.044(6) 0.030(6) 0.049(7) 0.023(5) 0.017(5) 0.019(5)
C9 0.035(6) 0.029(6) 0.043(7) 0.006(5) 0.013(5) 0.014(5)
C10 0.028(5) 0.021(5) 0.048(7) 0.002(5) 0.013(5) 0.007(4)
C11 0.044(6) 0.023(5) 0.032(6) 0.011(4) 0.020(5) 0.012(5)
C12 0.040(6) 0.041(7) 0.052(8) 0.017(6) 0.012(6) 0.013(5)
C13 0.033(6) 0.042(7) 0.041(7) 0.001(5) 0.001(5) 0.015(5)
C14 0.056(7) 0.029(6) 0.072(8) 0.022(6) 0.026(7) 0.028(5)
C15 0.041(6) 0.021(5) 0.047(7) 0.008(5) 0.009(5) 0.008(5)
C16 0.030(6) 0.028(6) 0.055(7) 0.009(5) 0.007(5) 0.012(5)
C17 0.051(7) 0.030(6) 0.043(7) 0.012(5) 0.019(6) 0.014(5)
C18 0.050(7) 0.031(6) 0.051(8) 0.003(5) 0.013(6) 0.009(5)
O1 0.058(5) 0.040(5) 0.086(7) 0.001(5) 0.004(5) 0.009(4)
O2 0.070(7) 0.140(12) 0.083(9) 0.000(8) 0.017(7) -0.016(7)
N5 0.053(6) 0.046(6) 0.059(7) 0.014(5) 0.020(5) 0.019(5)
N6 0.059(7) 0.104(11) 0.058(8) 0.032(8) 0.014(6) 0.023(7)
C19 0.072(8) 0.036(7) 0.037(7) 0.005(6) 0.005(6) 0.020(7)
C20 0.061(9) 0.076(11) 0.104(13) 0.034(10) 0.030(9) 0.016(8)
C21 0.052(7) 0.049(8) 0.062(9) 0.009(7) -0.006(7) 0.015(6)
C22 0.086(11) 0.083(12) 0.068(11) 0.034(9) 0.016(9) 0.035(9)
C23 0.086(12) 0.123(17) 0.097(14) -0.036(12) -0.024(10) 0.067(12)
C24 0.071(9) 0.086(12) 0.078(11) 0.020(10) 0.024(9) 0.012(9)

loop_
_atom_type_symbol
_atom_type_description
_atom_type_scat_dispersion_real
_atom_type_scat_dispersion_imag
_atom_type_scat_source
C C 0.0033 0.0016 'International Tables Vol C Tables 4.2.6.8 and 6.1.1.4'
H H 0.0000 0.0000 'International Tables Vol C Tables 4.2.6.8 and 6.1.1.4'
N N 0.0061 0.0033 'International Tables Vol C Tables 4.2.6.8 and 6.1.1.4'
O O 0.0106 0.0060 'International Tables Vol C Tables 4.2.6.8 and 6.1.1.4'
Cl Cl 0.1484 0.1585 'International Tables Vol C Tables 4.2.6.8 and 6.1.1.4'
Ni Ni 0.3393 1.1124 'International Tables Vol C Tables 4.2.6.8 and 6.1.1.4'

loop_
_geom_angle_atom_site_label_1
_geom_angle_atom_site_label_2
_geom_angle_atom_site_label_3
_geom_angle
_geom_angle_site_symmetry_1
_geom_angle_site_symmetry_3
_geom_angle_publ_flag
N1 Ni1 N3 77.5(3) . . ?
N1 Ni1 N2 79.8(3) . . ?
N3 Ni1 N2 156.9(3) . . ?
N1 Ni1 Cl1 171.0(2) . . ?
N3 Ni1 Cl1 103.6(2) . . ?
N2 Ni1 Cl1 98.1(2) . . ?
N1 Ni1 Cl2 93.0(3) . . ?
N3 Ni1 Cl2 95.1(3) . . ?
N2 Ni1 Cl2 90.3(2) . . ?
Cl1 Ni1 Cl2 95.79(13) . . ?
N1 Ni1 Cl1 86.8(2) . 2_776 ?
N3 Ni1 Cl1 91.8(2) . 2_776 ?
N2 Ni1 Cl1 82.8(2) . 2_776 ?
Cl1 Ni1 Cl1 84.22(12) . 2_776 ?
Cl2 Ni1 Cl1 172.94(10) . 2_776 ?
Ni1 Cl1 Ni1 95.78(12) . 2_776 ?
C9 N1 C1 122.5(9) . . ?
C9 N1 Ni1 120.4(7) . . ?
C1 N1 Ni1 117.1(7) . . ?
C18 N2 C2 115.5(9) . . ?
C18 N2 Ni1 120.9(7) . . ?
C2 N2 Ni1 108.1(6) . . ?
C18 N2 H2 103.3 . . ?
C2 N2 H2 103.3 . . ?
Ni1 N2 H2 103.2 . . ?
C10 N3 C16 105.1(8) . . ?
C10 N3 Ni1 113.7(7) . . ?
C16 N3 Ni1 140.9(7) . . ?
C10 N4 C11 107.4(8) . . ?
C10 N4 C17 128.6(9) . . ?
C11 N4 C17 124.0(9) . . ?
N1 C1 C2 117.2(9) . . ?
N1 C1 C6 120.5(10) . . ?
C2 C1 C6 122.3(10) . . ?
C3 C2 C1 118.5(10) . . ?
C3 C2 N2 124.8(9) . . ?
C1 C2 N2 116.7(9) . . ?
C2 C3 C4 121.0(10) . . ?
C2 C3 H3 119.5 . . ?
C4 C3 H3 119.5 . . ?
C5 C4 C3 119.8(10) . . ?
C5 C4 H4 120.1 . . ?
C3 C4 H4 120.1 . . ?
C4 C5 C6 120.7(10) . . ?
C4 C5 H5 119.7 . . ?
C6 C5 H5 119.7 . . ?
C7 C6 C5 126.2(10) . . ?
C7 C6 C1 116.1(10) . . ?
C5 C6 C1 117.6(10) . . ?
C8 C7 C6 122.1(10) . . ?
C8 C7 H7 119.0 . . ?
C6 C7 H7 119.0 . . ?
C7 C8 C9 119.9(10) . . ?
C7 C8 H8 120.1 . . ?
C9 C8 H8 120.1 . . ?
N1 C9 C8 118.8(9) . . ?
N1 C9 C10 110.6(9) . . ?
C8 C9 C10 130.3(9) . . ?
N3 C10 N4 113.4(9) . . ?
N3 C10 C9 117.6(9) . . ?
N4 C10 C9 129.0(9) . . ?
N4 C11 C12 132.6(9) . . ?
N4 C11 C16 104.4(8) . . ?
C12 C11 C16 122.9(9) . . ?
C13 C12 C11 116.2(10) . . ?
C13 C12 H12 121.9 . . ?
C11 C12 H12 121.9 . . ?
C12 C13 C14 123.0(11) . . ?
C12 C13 H13 118.5 . . ?
C14 C13 H13 118.5 . . ?
C13 C14 C15 121.2(10) . . ?
C13 C14 H14 119.4 . . ?
C15 C14 H14 119.4 . . ?
C14 C15 C16 118.1(10) . . ?
C14 C15 H15 121.0 . . ?
C16 C15 H15 121.0 . . ?
N3 C16 C15 131.6(10) . . ?
N3 C16 C11 109.4(9) . . ?
C15 C16 C11 118.6(10) . . ?
N4 C17 H17A 109.5 . . ?
N4 C17 H17B 109.5 . . ?
H17A C17 H17B 109.5 . . ?
N4 C17 H17C 109.5 . . ?
H17A C17 H17C 109.5 . . ?
H17B C17 H17C 109.5 . . ?
N2 C18 H18A 109.5 . . ?
N2 C18 H18B 109.5 . . ?
H18A C18 H18B 109.5 . . ?
N2 C18 H18C 109.5 . . ?
H18A C18 H18C 109.5 . . ?
H18B C18 H18C 109.5 . . ?
C19 N5 C21 119.7(10) . . ?
C19 N5 C20 121.5(11) . . ?
C21 N5 C20 118.9(11) . . ?
C22 N6 C24 117.4(15) . . ?
C22 N6 C23 116.3(14) . . ?
C24 N6 C23 124.1(14) . . ?
O1 C19 N5 125.6(12) . . ?
O1 C19 H19 117.2 . . ?
N5 C19 H19 117.2 . . ?
N5 C20 H20A 109.5 . . ?
N5 C20 H20B 109.5 . . ?
H20A C20 H20B 109.5 . . ?
N5 C20 H20C 109.5 . . ?
H20A C20 H20C 109.5 . . ?
H20B C20 H20C 109.5 . . ?
N5 C21 H21A 109.5 . . ?
N5 C21 H21B 109.5 . . ?
H21A C21 H21B 109.5 . . ?
N5 C21 H21C 109.5 . . ?
H21A C21 H21C 109.5 . . ?
H21B C21 H21C 109.5 . . ?
O2 C22 N6 116.6(17) . . ?
O2 C22 H22 121.7 . . ?
N6 C22 H22 121.7 . . ?
N6 C23 H23A 109.5 . . ?
N6 C23 H23B 109.5 . . ?
H23A C23 H23B 109.5 . . ?
N6 C23 H23C 109.5 . . ?
H23A C23 H23C 109.5 . . ?
H23B C23 H23C 109.5 . . ?
N6 C24 H24A 109.5 . . ?
N6 C24 H24B 109.5 . . ?
H24A C24 H24B 109.5 . . ?
N6 C24 H24C 109.5 . . ?
H24A C24 H24C 109.5 . . ?
H24B C24 H24C 109.5 . . ?

loop_
_geom_bond_atom_site_label_1
_geom_bond_atom_site_label_2
_geom_bond_distance
_geom_bond_site_symmetry_2
_geom_bond_publ_flag
Ni1 N1 2.019(8) . ?
Ni1 N3 2.105(8) . ?
Ni1 N2 2.188(9) . ?
Ni1 Cl1 2.375(3) . ?
Ni1 Cl2 2.379(4) . ?
Ni1 Cl1 2.582(4) 2_776 ?
Cl1 Ni1 2.582(4) 2_776 ?
N1 C9 1.337(12) . ?
N1 C1 1.380(12) . ?
N2 C18 1.466(13) . ?
N2 C2 1.474(12) . ?
N2 H2 0.9300 . ?
N3 C10 1.326(12) . ?
N3 C16 1.379(13) . ?
N4 C10 1.341(12) . ?
N4 C11 1.389(13) . ?
N4 C17 1.502(12) . ?
C1 C2 1.406(14) . ?
C1 C6 1.418(14) . ?
C2 C3 1.359(14) . ?
C3 C4 1.444(15) . ?
C3 H3 0.9500 . ?
C4 C5 1.372(15) . ?
C4 H4 0.9500 . ?
C5 C6 1.412(14) . ?
C5 H5 0.9500 . ?
C6 C7 1.410(15) . ?
C7 C8 1.365(14) . ?
C7 H7 0.9500 . ?
C8 C9 1.415(13) . ?
C8 H8 0.9500 . ?
C9 C10 1.496(13) . ?
C11 C12 1.408(14) . ?
C11 C16 1.421(14) . ?
C12 C13 1.372(15) . ?
C12 H12 0.9500 . ?
C13 C14 1.395(14) . ?
C13 H13 0.9500 . ?
C14 C15 1.397(14) . ?
C14 H14 0.9500 . ?
C15 C16 1.417(13) . ?
C15 H15 0.9500 . ?
C17 H17A 0.9800 . ?
C17 H17B 0.9800 . ?
C17 H17C 0.9800 . ?
C18 H18A 0.9800 . ?
C18 H18B 0.9800 . ?
C18 H18C 0.9800 . ?
O1 C19 1.239(14) . ?
O2 C22 1.223(17) . ?
N5 C19 1.329(14) . ?
N5 C21 1.433(15) . ?
N5 C20 1.446(15) . ?
N6 C22 1.395(18) . ?
N6 C24 1.409(16) . ?
N6 C23 1.431(18) . ?
C19 H19 0.9500 . ?
C20 H20A 0.9800 . ?
C20 H20B 0.9800 . ?
C20 H20C 0.9800 . ?
C21 H21A 0.9800 . ?
C21 H21B 0.9800 . ?
C21 H21C 0.9800 . ?
C22 H22 0.9500 . ?
C23 H23A 0.9800 . ?
C23 H23B 0.9800 . ?
C23 H23C 0.9800 . ?
C24 H24A 0.9800 . ?
C24 H24B 0.9800 . ?
C24 H24C 0.9800 . ?

loop_
_geom_torsion_atom_site_label_1
_geom_torsion_atom_site_label_2
_geom_torsion_atom_site_label_3
_geom_torsion_atom_site_label_4
_geom_torsion
_geom_torsion_site_symmetry_1
_geom_torsion_site_symmetry_2
_geom_torsion_site_symmetry_3
_geom_torsion_site_symmetry_4
_geom_torsion_publ_flag
N1 Ni1 Cl1 Ni1 -5.9(16) . . . 2_776 ?
N3 Ni1 Cl1 Ni1 90.4(3) . . . 2_776 ?
N2 Ni1 Cl1 Ni1 -81.8(2) . . . 2_776 ?
Cl2 Ni1 Cl1 Ni1 -172.91(10) . . . 2_776 ?
Cl1 Ni1 Cl1 Ni1 0.0 2_776 . . 2_776 ?
N3 Ni1 N1 C9 -0.9(8) . . . . ?
N2 Ni1 N1 C9 174.9(8) . . . . ?
Cl1 Ni1 N1 C9 97.6(16) . . . . ?
Cl2 Ni1 N1 C9 -95.4(8) . . . . ?
Cl1 Ni1 N1 C9 91.6(8) 2_776 . . . ?
N3 Ni1 N1 C1 175.7(8) . . . . ?
N2 Ni1 N1 C1 -8.5(7) . . . . ?
Cl1 Ni1 N1 C1 -85.8(18) . . . . ?
Cl2 Ni1 N1 C1 81.2(7) . . . . ?
Cl1 Ni1 N1 C1 -91.7(7) 2_776 . . . ?
N1 Ni1 N2 C18 145.8(8) . . . . ?
N3 Ni1 N2 C18 156.3(8) . . . . ?
Cl1 Ni1 N2 C18 -43.1(7) . . . . ?
Cl2 Ni1 N2 C18 52.8(7) . . . . ?
Cl1 Ni1 N2 C18 -126.2(7) 2_776 . . . ?
N1 Ni1 N2 C2 9.3(6) . . . . ?
N3 Ni1 N2 C2 19.9(11) . . . . ?
Cl1 Ni1 N2 C2 -179.6(6) . . . . ?
Cl2 Ni1 N2 C2 -83.7(6) . . . . ?
Cl1 Ni1 N2 C2 97.3(6) 2_776 . . . ?
N1 Ni1 N3 C10 3.6(7) . . . . ?
N2 Ni1 N3 C10 -7.1(13) . . . . ?
Cl1 Ni1 N3 C10 -167.2(7) . . . . ?
Cl2 Ni1 N3 C10 95.6(7) . . . . ?
Cl1 Ni1 N3 C10 -82.7(7) 2_776 . . . ?
N1 Ni1 N3 C16 177.3(12) . . . . ?
N2 Ni1 N3 C16 166.7(10) . . . . ?
Cl1 Ni1 N3 C16 6.5(12) . . . . ?
Cl2 Ni1 N3 C16 -90.7(11) . . . . ?
Cl1 Ni1 N3 C16 91.0(11) 2_776 . . . ?
C9 N1 C1 C2 -177.7(9) . . . . ?
Ni1 N1 C1 C2 5.7(13) . . . . ?
C9 N1 C1 C6 4.5(16) . . . . ?
Ni1 N1 C1 C6 -172.1(8) . . . . ?
N1 C1 C2 C3 -177.0(9) . . . . ?
C6 C1 C2 C3 0.8(17) . . . . ?
N1 C1 C2 N2 3.2(14) . . . . ?
C6 C1 C2 N2 -179.0(9) . . . . ?
C18 N2 C2 C3 31.7(14) . . . . ?
Ni1 N2 C2 C3 170.8(9) . . . . ?
C18 N2 C2 C1 -148.5(10) . . . . ?
Ni1 N2 C2 C1 -9.4(11) . . . . ?
C1 C2 C3 C4 -0.1(16) . . . . ?
N2 C2 C3 C4 179.7(9) . . . . ?
C2 C3 C4 C5 -2.3(17) . . . . ?
C3 C4 C5 C6 3.9(17) . . . . ?
C4 C5 C6 C7 179.6(11) . . . . ?
C4 C5 C6 C1 -3.1(16) . . . . ?
N1 C1 C6 C7 -4.0(16) . . . . ?
C2 C1 C6 C7 178.3(10) . . . . ?
N1 C1 C6 C5 178.5(10) . . . . ?
C2 C1 C6 C5 0.7(16) . . . . ?
C5 C6 C7 C8 -179.5(11) . . . . ?
C1 C6 C7 C8 3.2(16) . . . . ?
C6 C7 C8 C9 -2.7(17) . . . . ?
C1 N1 C9 C8 -3.7(15) . . . . ?
Ni1 N1 C9 C8 172.7(7) . . . . ?
C1 N1 C9 C10 -178.1(9) . . . . ?
Ni1 N1 C9 C10 -1.6(12) . . . . ?
C7 C8 C9 N1 2.8(16) . . . . ?
C7 C8 C9 C10 175.9(11) . . . . ?
C16 N3 C10 N4 0.8(12) . . . . ?
Ni1 N3 C10 N4 176.7(7) . . . . ?
C16 N3 C10 C9 178.4(9) . . . . ?
Ni1 N3 C10 C9 -5.7(12) . . . . ?
C11 N4 C10 N3 2.0(12) . . . . ?
C17 N4 C10 N3 179.7(9) . . . . ?
C11 N4 C10 C9 -175.3(10) . . . . ?
C17 N4 C10 C9 2.4(18) . . . . ?
N1 C9 C10 N3 4.9(14) . . . . ?
C8 C9 C10 N3 -168.6(10) . . . . ?
N1 C9 C10 N4 -177.9(10) . . . . ?
C8 C9 C10 N4 8.6(19) . . . . ?
C10 N4 C11 C12 178.0(11) . . . . ?
C17 N4 C11 C12 0.2(19) . . . . ?
C10 N4 C11 C16 -3.8(12) . . . . ?
C17 N4 C11 C16 178.4(9) . . . . ?
N4 C11 C12 C13 179.6(11) . . . . ?
C16 C11 C12 C13 1.7(16) . . . . ?
C11 C12 C13 C14 0.4(17) . . . . ?
C12 C13 C14 C15 -0.8(18) . . . . ?
C13 C14 C15 C16 -0.9(16) . . . . ?
C10 N3 C16 C15 -176.0(11) . . . . ?
Ni1 N3 C16 C15 10(2) . . . . ?
C10 N3 C16 C11 -3.2(11) . . . . ?
Ni1 N3 C16 C11 -177.3(8) . . . . ?
C14 C15 C16 N3 175.1(11) . . . . ?
C14 C15 C16 C11 2.8(16) . . . . ?
N4 C11 C16 N3 4.4(12) . . . . ?
C12 C11 C16 N3 -177.2(10) . . . . ?
N4 C11 C16 C15 178.3(9) . . . . ?
C12 C11 C16 C15 -3.3(16) . . . . ?
C21 N5 C19 O1 -2(2) . . . . ?
C20 N5 C19 O1 178.2(13) . . . . ?
C24 N6 C22 O2 170.1(13) . . . . ?
C23 N6 C22 O2 6(2) . . . . ?
